data_7204192
loop_
_publ_author_name
'Jure\<cka, Petr'
'Vojt\'i\<sek, Pavel'
'Novotn\'y, Karel'
'Rohovec, Jan'
'Luke\<s, Ivan'

_publ_section_title
;
 Synthesis, characterisation and extraction behaviour of
 calix[4]arene-based phosphonic acidsElectronic supplementary
 information (ESI) available: Tables S1--S3 and Figs. S1 and S2. See
 http://www.rsc.org/suppdata/p2/b1/b105489a/
;
_journal_issue 7
_journal_name_full 'Journal of the Chemical Society, Perkin Transactions 2'
_journal_page_first 1370
_journal_paper_doi 10.1039/b105489a
_journal_year 2002
_chemical_formula_moiety 'C50H70O10P2 * 2.5H2O * 4.5MeOH  (some H-atoms not found)'
_chemical_formula_sum 'C436 H572 O132 P16'
_chemical_formula_weight 8420.46
_space_group_IT_number 15
_symmetry_cell_setting monoclinic
_symmetry_Int_Tables_number 15
_symmetry_space_group_name_Hall '-C 2yc'
_symmetry_space_group_name_H-M 'C 1 2/c 1'
_atom_sites_solution_hydrogens geom
_atom_sites_solution_primary direct
_atom_sites_solution_secondary difmap
_audit_creation_method SHELXL-97
_cell_angle_alpha 90.00
_cell_angle_beta 123.03(2)
_cell_angle_gamma 90.00
_cell_formula_units_Z 8
_cell_length_a 39.454(10)
_cell_length_b 17.486(3)
_cell_length_c 21.540(3)
_cell_measurement_reflns_used 'all data (CCD)'
_cell_measurement_temperature 180(1)
_cell_measurement_theta_max 29.34
_cell_measurement_theta_min 3.33
_cell_volume 12459(5)
_computing_cell_refinement 'KUMA  (Poland)'
_computing_data_collection 'KUMA  (Poland)'
_computing_data_reduction 'KUMA  (Poland)'
_computing_molecular_graphics 'PLATON-92 (Spek, 1992)'
_computing_publication_material WORD
_computing_structure_refinement 'SHELXL-97 (Sheldrick, 1997)'
_computing_structure_solution 'SHELXS-97 (Sheldrick, 1990)'
_diffrn_ambient_temperature 180(1)
_diffrn_detector_area_resol_mean '16.7 pixels/mm'
_diffrn_measured_fraction_theta_full 0.857
_diffrn_measured_fraction_theta_max 0.857
_diffrn_measurement_device_type 'KUMA (Poland)'
_diffrn_measurement_method '.omega.-scan (0.5.degree)'
_diffrn_radiation_monochromator graphite
_diffrn_radiation_source 'fine-focus sealed tube'
_diffrn_radiation_type MoK\a
_diffrn_radiation_wavelength 0.71073
_diffrn_reflns_av_R_equivalents 0.0910
_diffrn_reflns_av_sigmaI/netI 0.1177
_diffrn_reflns_limit_h_max 43
_diffrn_reflns_limit_h_min -53
_diffrn_reflns_limit_k_max 22
_diffrn_reflns_limit_k_min -23
_diffrn_reflns_limit_l_max 28
_diffrn_reflns_limit_l_min -10
_diffrn_reflns_number 34044
_diffrn_reflns_theta_full 29.34
_diffrn_reflns_theta_max 29.34
_diffrn_reflns_theta_min 3.30
_exptl_absorpt_coefficient_mu 0.130
_exptl_absorpt_correction_type none
_exptl_crystal_colour colorless
_exptl_crystal_density_diffrn 1.122
_exptl_crystal_density_method 'not measured'
_exptl_crystal_description needle
_exptl_crystal_F_000 4484
_exptl_crystal_size_max 0.05
_exptl_crystal_size_mid 0.05
_exptl_crystal_size_min 0.55
_refine_diff_density_max 0.774
_refine_diff_density_min -0.522
_refine_diff_density_rms 0.091
_refine_ls_extinction_method none
_refine_ls_goodness_of_fit_ref 1.070
_refine_ls_hydrogen_treatment mixed
_refine_ls_matrix_type full
_refine_ls_number_parameters 727
_refine_ls_number_reflns 14684
_refine_ls_number_restraints 0
_refine_ls_restrained_S_all 1.070
_refine_ls_R_factor_all 0.1946
_refine_ls_R_factor_gt 0.1175
_refine_ls_shift/su_max 0.035
_refine_ls_shift/su_mean 0.003
_refine_ls_structure_factor_coef Fsqd
_refine_ls_weighting_details 'calc w=1/[\s^2^(Fo^2^)+(0.2000P)^2^+0.0000P] where P=(Fo^2^+2Fc^2^)/3'
_refine_ls_weighting_scheme calc
_refine_ls_wR_factor_gt 0.3381
_refine_ls_wR_factor_ref 0.3693
_reflns_number_gt 6230
_reflns_number_total 14684
_reflns_threshold_expression >2sigma(I)
_cod_data_source_file b105489a.txt
_cod_data_source_block end3b
_cod_depositor_comments
;
The following automatic conversions were performed:
'_atom_site_symetry_multiplicity' tag replaced with
'_atom_site_symmetry_multiplicity'.

Automatic conversion script
Id: cif_correct_tags 1440 2010-10-19 06:21:57Z saulius 
;
_cod_original_cell_volume 12459(4)
_cod_original_sg_symbol_H-M C2/c
_cod_database_code 7204192

loop_
_symmetry_equiv_pos_as_xyz
'x, y, z'
'-x, y, -z+1/2'
'x+1/2, y+1/2, z'
'-x+1/2, y+1/2, -z+1/2'
'-x, -y, -z'
'x, -y, z-1/2'
'-x+1/2, -y+1/2, -z'
'x+1/2, -y+1/2, z-1/2'

loop_
_atom_site_label
_atom_site_type_symbol
_atom_site_fract_x
_atom_site_fract_y
_atom_site_fract_z
_atom_site_U_iso_or_equiv
_atom_site_adp_type
_atom_site_occupancy
_atom_site_symmetry_multiplicity
_atom_site_calc_flag
_atom_site_refinement_flags
_atom_site_disorder_assembly
_atom_site_disorder_group
P1 P 0.38678(4) -0.12703(9) 0.68338(7) 0.0715(4) Uani 1 1 d . . .
P2 P 0.40996(4) 0.00694(9) 0.54525(7) 0.0693(4) Uani 1 1 d . . .
O1 O 0.24966(9) -0.06484(17) 0.44346(15) 0.0513(7) Uani 1 1 d . . .
O2 O 0.27170(10) 0.07484(17) 0.42102(16) 0.0562(8) Uani 1 1 d . . .
O3 O 0.29386(8) 0.04073(15) 0.30989(14) 0.0462(7) Uani 1 1 d . . .
O4 O 0.25951(9) -0.09336(16) 0.31363(15) 0.0523(7) Uani 1 1 d . . .
O11 O 0.40383(10) -0.1609(3) 0.6412(2) 0.0838(11) Uani 1 1 d . . .
O12 O 0.40071(13) -0.1791(3) 0.75150(19) 0.0996(14) Uani 1 1 d . . .
O13 O 0.39825(15) -0.0439(3) 0.6999(2) 0.1132(17) Uani 1 1 d . . .
O21 O 0.40846(13) 0.0442(3) 0.6091(2) 0.0974(13) Uani 1 1 d . . .
O22 O 0.41059(11) -0.0775(2) 0.5498(2) 0.0803(11) Uani 1 1 d . . .
O23 O 0.44675(12) 0.0334(3) 0.5459(2) 0.0959(13) Uani 1 1 d . . .
C1 C 0.19669(14) -0.1562(2) 0.2541(2) 0.0507(10) Uani 1 1 d . . .
C2 C 0.20455(14) -0.1781(2) 0.3286(2) 0.0525(10) Uani 1 1 d . . .
H2A H 0.2334 -0.1803 0.3649 0.063 Uiso 1 1 calc R . .
H2B H 0.1933 -0.2283 0.3255 0.063 Uiso 1 1 calc R . .
C3 C 0.18534(13) -0.1195(3) 0.3526(2) 0.0498(10) Uani 1 1 d . . .
C4 C 0.14350(14) -0.1181(3) 0.3170(2) 0.0575(11) Uani 1 1 d . . .
H4 H 0.1283 -0.1573 0.2844 0.069 Uiso 1 1 calc R . .
C5 C 0.12348(16) -0.0594(3) 0.3288(3) 0.0657(13) Uani 1 1 d . . .
C6 C 0.14693(16) -0.0023(3) 0.3783(3) 0.0626(13) Uani 1 1 d . . .
H6 H 0.1341 0.0376 0.3863 0.075 Uiso 1 1 calc R . .
C7 C 0.18942(14) -0.0022(3) 0.4170(2) 0.0544(11) Uani 1 1 d . . .
C8 C 0.21366(16) 0.0642(3) 0.4658(3) 0.0591(12) Uani 1 1 d . . .
H8A H 0.2410 0.0474 0.5019 0.071 Uiso 1 1 calc R . .
H8B H 0.2017 0.0820 0.4924 0.071 Uiso 1 1 calc R . .
C9 C 0.21491(15) 0.1302(2) 0.4202(2) 0.0539(11) Uani 1 1 d . . .
C10 C 0.18690(15) 0.1900(3) 0.3958(2) 0.0589(12) Uani 1 1 d . . .
H10 H 0.1680 0.1892 0.4089 0.071 Uiso 1 1 calc R . .
C11 C 0.18590(15) 0.2504(3) 0.3532(2) 0.0582(12) Uani 1 1 d . . .
C12 C 0.21622(14) 0.2505(2) 0.3386(2) 0.0526(11) Uani 1 1 d . . .
H12 H 0.2177 0.2921 0.3133 0.063 Uiso 1 1 calc R . .
C13 C 0.24398(13) 0.1928(2) 0.3592(2) 0.0459(10) Uani 1 1 d . . .
C14 C 0.27364(13) 0.1923(2) 0.3347(2) 0.0486(10) Uani 1 1 d . . .
H14A H 0.2816 0.2443 0.3328 0.058 Uiso 1 1 calc R . .
H14B H 0.2977 0.1639 0.3702 0.058 Uiso 1 1 calc R . .
C15 C 0.25431(13) 0.1559(2) 0.2592(2) 0.0470(10) Uani 1 1 d . . .
C16 C 0.22359(13) 0.1948(2) 0.1968(2) 0.0477(10) Uani 1 1 d . . .
H16 H 0.2182 0.2454 0.2020 0.057 Uiso 1 1 calc R . .
C17 C 0.20085(13) 0.1607(2) 0.1271(2) 0.0457(9) Uani 1 1 d . . .
C18 C 0.21012(13) 0.0849(2) 0.1209(2) 0.0457(10) Uani 1 1 d . . .
H18 H 0.1951 0.0608 0.0751 0.055 Uiso 1 1 calc R . .
C19 C 0.24089(12) 0.0444(2) 0.1807(2) 0.0434(9) Uani 1 1 d . . .
C20 C 0.24530(13) -0.0406(2) 0.1723(2) 0.0442(9) Uani 1 1 d . . .
H20A H 0.2411 -0.0497 0.1241 0.053 Uiso 1 1 calc R . .
H20B H 0.2727 -0.0562 0.2096 0.053 Uiso 1 1 calc R . .
C21 C 0.21608(14) -0.0886(2) 0.1796(2) 0.0481(10) Uani 1 1 d . . .
C22 C 0.17909(13) -0.1091(2) 0.1167(2) 0.0489(10) Uani 1 1 d . . .
H22 H 0.1732 -0.0925 0.0708 0.059 Uiso 1 1 calc R . .
C23 C 0.15062(14) -0.1533(3) 0.1194(2) 0.0515(10) Uani 1 1 d . . .
C24 C 0.16051(13) -0.1767(2) 0.1885(2) 0.0499(10) Uani 1 1 d . . .
H24 H 0.1423 -0.2075 0.1917 0.060 Uiso 1 1 calc R . .
C25 C 0.22428(12) -0.1117(2) 0.2483(2) 0.0444(9) Uani 1 1 d . . .
C26 C 0.20751(14) -0.0625(3) 0.4048(2) 0.0504(10) Uani 1 1 d . . .
C27 C 0.24353(14) 0.1312(2) 0.4010(2) 0.0489(10) Uani 1 1 d . . .
C28 C 0.26325(13) 0.0814(2) 0.2493(2) 0.0457(10) Uani 1 1 d . . .
C30 C 0.07756(17) -0.0580(4) 0.2876(3) 0.0854(18) Uani 1 1 d . . .
C31 C 0.0589(2) -0.0684(7) 0.2089(4) 0.149(4) Uani 1 1 d . . .
H31A H 0.0669 -0.1170 0.2000 0.223 Uiso 1 1 calc R . .
H31B H 0.0675 -0.0283 0.1900 0.223 Uiso 1 1 calc R . .
H31C H 0.0301 -0.0669 0.1844 0.223 Uiso 1 1 calc R . .
C32 C 0.0651(2) -0.1115(12) 0.3204(8) 0.316(13) Uani 1 1 d . . .
H32A H 0.0381 -0.1285 0.2843 0.474 Uiso 1 1 calc R . .
H32B H 0.0655 -0.0879 0.3611 0.474 Uiso 1 1 calc R . .
H32C H 0.0831 -0.1546 0.3381 0.474 Uiso 1 1 calc R . .
C33 C 0.0630(3) 0.0189(10) 0.2991(8) 0.253(10) Uani 1 1 d . . .
H33A H 0.0347 0.0156 0.2805 0.380 Uiso 1 1 calc R . .
H33B H 0.0672 0.0583 0.2730 0.380 Uiso 1 1 calc R . .
H33C H 0.0778 0.0309 0.3509 0.380 Uiso 1 1 calc R . .
C40 C 0.15492(15) 0.3153(3) 0.3275(3) 0.0607(12) Uani 1 1 d . . .
C41 C 0.11709(18) 0.2899(3) 0.3228(4) 0.0851(17) Uani 1 1 d . . .
H41A H 0.1067 0.2446 0.2930 0.128 Uiso 1 1 calc R . .
H41B H 0.0972 0.3298 0.3008 0.128 Uiso 1 1 calc R . .
H41C H 0.1233 0.2792 0.3717 0.128 Uiso 1 1 calc R . .
C42 C 0.1740(2) 0.3832(4) 0.3750(5) 0.123(3) Uani 1 1 d . . .
H42A H 0.1760 0.3758 0.4211 0.184 Uiso 1 1 calc R . .
H42B H 0.1578 0.4275 0.3505 0.184 Uiso 1 1 calc R . .
H42C H 0.2005 0.3903 0.3843 0.184 Uiso 1 1 calc R . .
C43 C 0.1405(3) 0.3385(4) 0.2463(4) 0.119(3) Uani 1 1 d . . .
H43A H 0.1623 0.3629 0.2463 0.178 Uiso 1 1 calc R . .
H43B H 0.1181 0.3732 0.2271 0.178 Uiso 1 1 calc R . .
H43C H 0.1323 0.2936 0.2158 0.178 Uiso 1 1 calc R . .
C50 C 0.16571(13) 0.2012(2) 0.0600(2) 0.0498(10) Uani 1 1 d . . .
C51 C 0.16001(15) 0.2836(3) 0.0774(2) 0.0614(12) Uani 1 1 d . . .
H51A H 0.1368 0.3058 0.0344 0.092 Uiso 1 1 calc R . .
H51B H 0.1836 0.3132 0.0911 0.092 Uiso 1 1 calc R . .
H51C H 0.1560 0.2834 0.1175 0.092 Uiso 1 1 calc R . .
C52 C 0.17265(15) 0.2030(3) -0.0030(2) 0.0597(12) Uani 1 1 d . . .
H52A H 0.1754 0.1516 -0.0154 0.090 Uiso 1 1 calc R . .
H52B H 0.1968 0.2312 0.0123 0.090 Uiso 1 1 calc R . .
H52C H 0.1500 0.2271 -0.0455 0.090 Uiso 1 1 calc R . .
C53 C 0.12704(15) 0.1562(3) 0.0353(3) 0.0719(14) Uani 1 1 d . . .
H53A H 0.1043 0.1818 -0.0058 0.108 Uiso 1 1 calc R . .
H53B H 0.1232 0.1529 0.0756 0.108 Uiso 1 1 calc R . .
H53C H 0.1293 0.1056 0.0205 0.108 Uiso 1 1 calc R . .
C60 C 0.11004(15) -0.1741(3) 0.0479(3) 0.0616(12) Uani 1 1 d . . .
C61 C 0.0851(2) -0.2278(5) 0.0631(4) 0.111(2) Uani 1 1 d . . .
H61A H 0.0580 -0.2303 0.0202 0.166 Uiso 1 1 calc R . .
H61B H 0.0847 -0.2092 0.1045 0.166 Uiso 1 1 calc R . .
H61C H 0.0970 -0.2779 0.0741 0.166 Uiso 1 1 calc R . .
C62 C 0.11771(19) -0.2108(4) -0.0081(3) 0.0894(18) Uani 1 1 d . . .
H62A H 0.0924 -0.2260 -0.0514 0.134 Uiso 1 1 calc R . .
H62B H 0.1347 -0.2549 0.0138 0.134 Uiso 1 1 calc R . .
H62C H 0.1308 -0.1745 -0.0217 0.134 Uiso 1 1 calc R . .
C63 C 0.0868(2) -0.0992(4) 0.0175(4) 0.106(2) Uani 1 1 d . . .
H63A H 0.1000 -0.0677 0.0004 0.160 Uiso 1 1 calc R . .
H63B H 0.0861 -0.0730 0.0559 0.160 Uiso 1 1 calc R . .
H63C H 0.0597 -0.1099 -0.0229 0.160 Uiso 1 1 calc R . .
C70 C 0.26786(13) -0.1044(3) 0.5129(2) 0.0495(10) Uani 1 1 d . . .
H70A H 0.2611 -0.1584 0.5043 0.059 Uiso 1 1 calc R . .
H70B H 0.2577 -0.0840 0.5416 0.059 Uiso 1 1 calc R . .
C71 C 0.31244(14) -0.0944(3) 0.5543(2) 0.0515(10) Uani 1 1 d . . .
H71A H 0.3191 -0.0405 0.5637 0.062 Uiso 1 1 calc R . .
H71B H 0.3224 -0.1135 0.5248 0.062 Uiso 1 1 calc R . .
C72 C 0.33306(14) -0.1383(3) 0.6289(2) 0.0586(12) Uani 1 1 d . . .
H72A H 0.3267 -0.1923 0.6189 0.070 Uiso 1 1 calc R . .
H72B H 0.3221 -0.1202 0.6571 0.070 Uiso 1 1 calc R . .
C80 C 0.33294(14) 0.0496(3) 0.3203(3) 0.0596(12) Uani 1 1 d . . .
H80A H 0.3398 0.1034 0.3239 0.072 Uiso 1 1 calc R . .
H80B H 0.3327 0.0278 0.2786 0.072 Uiso 1 1 calc R . .
C81 C 0.36396(13) 0.0081(3) 0.3919(2) 0.0579(11) Uani 1 1 d . . .
H81A H 0.3565 -0.0454 0.3873 0.070 Uiso 1 1 calc R . .
H81B H 0.3902 0.0109 0.3981 0.070 Uiso 1 1 calc R . .
C82 C 0.36749(17) 0.0405(3) 0.4605(3) 0.0723(14) Uani 1 1 d . . .
H82A H 0.3431 0.0278 0.4591 0.087 Uiso 1 1 calc R . .
H82B H 0.3690 0.0958 0.4593 0.087 Uiso 1 1 calc R . .
O99M O 0.13609(13) 0.1155(2) 0.2197(2) 0.0922(12) Uani 1 1 d . . .
C99M C 0.15703(17) 0.0500(3) 0.2188(3) 0.0672(13) Uani 1 1 d . . .
H99A H 0.1817 0.0656 0.2236 0.101 Uiso 1 1 calc R . .
H99B H 0.1404 0.0231 0.1730 0.101 Uiso 1 1 calc R . .
H99C H 0.1632 0.0171 0.2594 0.101 Uiso 1 1 calc R . .
O98M O 0.0627(2) 0.4869(4) 0.1638(4) 0.125(2) Uani 0.75 1 d P . .
C98M C 0.0422(3) 0.5578(10) 0.1101(4) 0.163(5) Uani 1 1 d . . .
O98X O 0.0424(7) 0.631(2) 0.1285(7) 0.182(17) Uani 0.25 1 d P . .
O97M O 0.0341(3) 0.6721(5) 0.4535(4) 0.100(4) Uani 0.526(12) 1 d P . .
C97M C 0.0514(5) 0.6619(9) 0.5427(10) 0.221(7) Uani 1 1 d . . .
O97X O 0.0341(3) 0.6908(5) 0.5761(7) 0.115(5) Uani 0.474(12) 1 d P . .
O96M O 0.0587(2) 0.1542(4) 0.1184(3) 0.155(2) Uani 1 1 d . . .
C96M C 0.0405(3) 0.1046(5) 0.0610(5) 0.128(3) Uani 1 1 d . . .
H96A H 0.0186 0.1298 0.0183 0.192 Uiso 1 1 calc R . .
H96B H 0.0304 0.0618 0.0739 0.192 Uiso 1 1 calc R . .
H96C H 0.0598 0.0870 0.0501 0.192 Uiso 1 1 calc R . .
O95M O 0.0082(3) 0.2336(5) 0.1411(5) 0.100(3) Uani 0.50 1 d P . .
C95M C 0.0013(5) 0.1946(10) 0.3113(8) 0.114(5) Uani 0.50 1 d P . .
H95A H 0.0213 0.2232 0.3089 0.171 Uiso 0.50 1 calc PR . .
H95B H -0.0227 0.1901 0.2626 0.171 Uiso 0.50 1 calc PR . .
H95C H 0.0116 0.1445 0.3308 0.171 Uiso 0.50 1 calc PR . .
O99W O -0.0192(4) 0.3481(7) 0.1033(9) 0.061(4) Uani 0.25 1 d P . .
O98W O -0.0481(5) 0.4661(8) 0.2341(7) 0.086(5) Uani 0.25 1 d P . .
O97W O 0.0164(5) 0.6568(9) 0.2717(9) 0.086(5) Uani 0.25 1 d P . .
O96W O 0.0216(3) 0.7247(6) 0.1774(6) 0.121(3) Uani 0.50 1 d P . .
O95W O 0.0000 0.567(2) 0.2500 0.232(13) Uani 0.50 2 d SP . .
O94W O 0.0043(3) 0.3905(6) 0.1470(6) 0.046(3) Uani 0.25 1 d P . .
O93W O -0.0086(8) 0.7400(11) 0.1042(10) 0.124(8) Uani 0.25 1 d P . .

loop_
_atom_site_aniso_label
_atom_site_aniso_U_11
_atom_site_aniso_U_22
_atom_site_aniso_U_33
_atom_site_aniso_U_23
_atom_site_aniso_U_13
_atom_site_aniso_U_12
P1 0.0717(9) 0.0783(10) 0.0403(7) 0.0035(6) 0.0149(6) -0.0174(7)
P2 0.0618(8) 0.0941(11) 0.0383(6) 0.0021(6) 0.0183(6) -0.0076(7)
O1 0.0607(19) 0.0566(18) 0.0401(15) 0.0103(13) 0.0299(15) 0.0037(14)
O2 0.073(2) 0.0561(19) 0.0475(17) 0.0085(14) 0.0376(16) 0.0071(15)
O3 0.0497(17) 0.0489(17) 0.0326(13) 0.0061(12) 0.0177(13) 0.0009(12)
O4 0.0563(18) 0.0587(18) 0.0336(14) 0.0036(13) 0.0192(14) -0.0036(14)
O11 0.058(2) 0.120(3) 0.061(2) 0.025(2) 0.0239(18) -0.001(2)
O12 0.096(3) 0.133(4) 0.0424(19) 0.015(2) 0.020(2) -0.019(3)
O13 0.107(3) 0.097(3) 0.067(2) 0.002(2) 0.004(2) -0.040(3)
O21 0.095(3) 0.117(3) 0.056(2) -0.014(2) 0.026(2) 0.006(2)
O22 0.081(3) 0.093(3) 0.061(2) 0.0155(19) 0.034(2) 0.004(2)
O23 0.079(3) 0.138(4) 0.056(2) -0.008(2) 0.028(2) -0.031(2)
C1 0.062(3) 0.051(2) 0.044(2) 0.0037(19) 0.032(2) 0.006(2)
C2 0.060(3) 0.050(3) 0.046(2) 0.0066(19) 0.028(2) 0.002(2)
C3 0.062(3) 0.055(3) 0.036(2) 0.0138(19) 0.029(2) 0.006(2)
C4 0.061(3) 0.071(3) 0.040(2) 0.013(2) 0.026(2) 0.002(2)
C5 0.068(3) 0.097(4) 0.039(2) 0.016(3) 0.034(2) 0.013(3)
C6 0.074(3) 0.075(3) 0.052(3) 0.019(2) 0.042(3) 0.023(3)
C7 0.071(3) 0.060(3) 0.043(2) 0.018(2) 0.038(2) 0.015(2)
C8 0.085(3) 0.057(3) 0.053(3) 0.009(2) 0.049(3) 0.011(2)
C9 0.080(3) 0.051(3) 0.039(2) 0.0022(19) 0.038(2) 0.003(2)
C10 0.079(3) 0.058(3) 0.048(2) -0.004(2) 0.040(2) 0.006(2)
C11 0.079(3) 0.058(3) 0.039(2) -0.004(2) 0.033(2) 0.003(2)
C12 0.073(3) 0.047(2) 0.033(2) -0.0007(18) 0.027(2) -0.003(2)
C13 0.065(3) 0.037(2) 0.034(2) -0.0051(17) 0.026(2) -0.0060(19)
C14 0.062(3) 0.043(2) 0.032(2) -0.0019(17) 0.0201(19) -0.0056(19)
C15 0.062(3) 0.045(2) 0.034(2) -0.0019(17) 0.027(2) -0.0044(19)
C16 0.065(3) 0.047(2) 0.032(2) 0.0010(17) 0.027(2) 0.000(2)
C17 0.059(3) 0.047(2) 0.0316(19) 0.0058(17) 0.0250(19) -0.0023(19)
C18 0.063(3) 0.046(2) 0.0276(18) -0.0017(16) 0.0241(19) -0.0076(19)
C19 0.055(2) 0.045(2) 0.036(2) 0.0050(17) 0.029(2) 0.0006(18)
C20 0.058(2) 0.043(2) 0.036(2) 0.0009(17) 0.029(2) -0.0019(18)
C21 0.064(3) 0.041(2) 0.044(2) -0.0025(18) 0.032(2) 0.0016(19)
C22 0.061(3) 0.050(2) 0.034(2) 0.0016(18) 0.024(2) 0.003(2)
C23 0.063(3) 0.049(2) 0.046(2) -0.0008(19) 0.032(2) -0.001(2)
C24 0.056(3) 0.048(2) 0.046(2) -0.0010(19) 0.028(2) -0.003(2)
C25 0.049(2) 0.040(2) 0.037(2) -0.0026(17) 0.0186(19) -0.0038(18)
C26 0.061(3) 0.056(3) 0.041(2) 0.019(2) 0.032(2) 0.008(2)
C27 0.068(3) 0.045(2) 0.035(2) -0.0005(18) 0.030(2) 0.000(2)
C28 0.059(3) 0.047(2) 0.034(2) 0.0033(17) 0.028(2) -0.0067(19)
C30 0.063(3) 0.136(5) 0.055(3) 0.024(3) 0.031(3) 0.025(3)
C31 0.081(5) 0.263(12) 0.070(4) -0.002(6) 0.021(4) 0.005(6)
C32 0.046(4) 0.61(3) 0.241(13) 0.307(18) 0.046(6) 0.033(9)
C33 0.083(7) 0.36(2) 0.212(13) -0.128(14) 0.013(7) 0.086(9)
C40 0.074(3) 0.053(3) 0.061(3) -0.001(2) 0.040(3) 0.004(2)
C41 0.080(4) 0.080(4) 0.089(4) 0.010(3) 0.042(3) 0.016(3)
C42 0.106(5) 0.081(5) 0.167(8) -0.049(5) 0.065(6) 0.005(4)
C43 0.153(7) 0.106(5) 0.131(6) 0.061(5) 0.099(6) 0.068(5)
C50 0.056(3) 0.054(3) 0.035(2) -0.0002(18) 0.022(2) 0.001(2)
C51 0.070(3) 0.060(3) 0.042(2) 0.005(2) 0.023(2) 0.016(2)
C52 0.079(3) 0.063(3) 0.034(2) 0.010(2) 0.029(2) 0.010(2)
C53 0.060(3) 0.082(4) 0.057(3) 0.010(3) 0.021(2) -0.002(3)
C60 0.065(3) 0.070(3) 0.043(2) -0.004(2) 0.025(2) -0.002(2)
C61 0.090(5) 0.156(7) 0.069(4) -0.012(4) 0.033(4) -0.046(5)
C62 0.081(4) 0.107(5) 0.065(3) -0.028(3) 0.030(3) -0.013(3)
C63 0.084(4) 0.096(5) 0.082(4) -0.013(4) 0.009(3) 0.012(4)
C70 0.063(3) 0.053(2) 0.038(2) 0.0107(19) 0.030(2) 0.002(2)
C71 0.067(3) 0.049(2) 0.039(2) 0.0045(18) 0.029(2) 0.000(2)
C72 0.075(3) 0.064(3) 0.038(2) 0.000(2) 0.032(2) -0.004(2)
C80 0.058(3) 0.072(3) 0.045(2) 0.001(2) 0.026(2) -0.005(2)
C81 0.048(3) 0.070(3) 0.041(2) 0.002(2) 0.015(2) 0.002(2)
C82 0.081(4) 0.070(3) 0.048(3) 0.004(2) 0.024(3) 0.010(3)
O99M 0.099(3) 0.088(3) 0.070(2) -0.004(2) 0.034(2) 0.028(2)
C99M 0.086(4) 0.059(3) 0.060(3) 0.007(2) 0.042(3) 0.005(3)
O98M 0.135(6) 0.110(5) 0.110(5) -0.013(4) 0.053(5) 0.006(4)
C98M 0.084(5) 0.345(17) 0.040(4) -0.005(7) 0.022(4) 0.050(8)
O98X 0.123(16) 0.39(4) 0.006(6) -0.037(13) 0.018(8) -0.16(2)
O97M 0.140(8) 0.119(7) 0.055(5) 0.022(4) 0.061(5) 0.047(5)
C97M 0.233(14) 0.207(12) 0.29(2) -0.083(14) 0.186(15) -0.042(11)
O97X 0.099(7) 0.093(7) 0.174(11) -0.042(7) 0.088(8) -0.029(5)
O96M 0.131(5) 0.185(6) 0.108(4) -0.011(4) 0.040(4) 0.078(4)
C96M 0.108(6) 0.133(7) 0.125(7) 0.006(6) 0.052(5) -0.017(5)
O95M 0.099(6) 0.079(6) 0.116(7) 0.004(5) 0.056(6) 0.000(5)
C95M 0.106(11) 0.136(13) 0.083(9) -0.003(9) 0.042(8) 0.010(9)
O99W 0.057(8) 0.046(7) 0.104(11) 0.052(8) 0.059(8) 0.034(6)
O98W 0.124(13) 0.078(10) 0.046(7) 0.020(7) 0.040(8) 0.034(9)
O97W 0.101(14) 0.066(8) 0.073(12) -0.022(8) 0.036(9) -0.015(7)
O96W 0.080(6) 0.139(8) 0.097(7) 0.032(6) 0.018(5) 0.020(6)
O95W 0.126(16) 0.38(4) 0.084(12) 0.000 -0.011(10) 0.000
O94W 0.032(6) 0.030(6) 0.043(6) -0.002(5) -0.002(5) 0.020(5)
O93W 0.20(2) 0.100(13) 0.070(11) 0.024(10) 0.072(13) 0.069(14)

loop_
_atom_type_symbol
_atom_type_description
_atom_type_scat_dispersion_real
_atom_type_scat_dispersion_imag
_atom_type_scat_source
C C 0.0033 0.0016 'International Tables Vol C Tables 4.2.6.8 and 6.1.1.4'
H H 0.0000 0.0000 'International Tables Vol C Tables 4.2.6.8 and 6.1.1.4'
O O 0.0106 0.0060 'International Tables Vol C Tables 4.2.6.8 and 6.1.1.4'
P P 0.1023 0.0942 'International Tables Vol C Tables 4.2.6.8 and 6.1.1.4'

loop_
_geom_angle_atom_site_label_1
_geom_angle_atom_site_label_2
_geom_angle_atom_site_label_3
_geom_angle
_geom_angle_site_symmetry_1
_geom_angle_site_symmetry_3
_geom_angle_publ_flag
O13 P1 O11 110.2(3) . . ?
O13 P1 O12 115.9(3) . . ?
O11 P1 O12 107.0(3) . . ?
O13 P1 C72 111.0(3) . . ?
O11 P1 C72 108.5(2) . . ?
O12 P1 C72 103.8(2) . . ?
O22 P2 O23 108.8(3) . . ?
O22 P2 O21 111.6(2) . . ?
O23 P2 O21 111.3(3) . . ?
O22 P2 C82 111.8(2) . . ?
O23 P2 C82 105.7(3) . . ?
O21 P2 C82 107.6(2) . . ?
C26 O1 C70 113.1(3) . . ?
C28 O3 C80 113.4(3) . . ?
C25 C1 C24 117.8(4) . . ?
C25 C1 C2 121.2(4) . . ?
C24 C1 C2 120.9(4) . . ?
C1 C2 C3 109.8(3) . . ?
C4 C3 C26 117.7(4) . . ?
C4 C3 C2 119.1(4) . . ?
C26 C3 C2 123.0(4) . . ?
C3 C4 C5 122.1(5) . . ?
C6 C5 C4 117.6(5) . . ?
C6 C5 C30 121.4(5) . . ?
C4 C5 C30 121.1(5) . . ?
C5 C6 C7 122.4(4) . . ?
C26 C7 C6 117.5(5) . . ?
C26 C7 C8 121.7(4) . . ?
C6 C7 C8 120.7(4) . . ?
C7 C8 C9 111.3(4) . . ?
C27 C9 C10 118.6(4) . . ?
C27 C9 C8 120.8(4) . . ?
C10 C9 C8 120.6(4) . . ?
C11 C10 C9 123.3(4) . . ?
C10 C11 C12 115.7(4) . . ?
C10 C11 C40 122.1(4) . . ?
C12 C11 C40 122.1(4) . . ?
C13 C12 C11 123.9(4) . . ?
C12 C13 C27 118.9(4) . . ?
C12 C13 C14 121.3(4) . . ?
C27 C13 C14 119.7(4) . . ?
C15 C14 C13 110.1(3) . . ?
C28 C15 C16 117.7(4) . . ?
C28 C15 C14 122.5(4) . . ?
C16 C15 C14 119.6(4) . . ?
C17 C16 C15 122.5(4) . . ?
C16 C17 C18 117.4(4) . . ?
C16 C17 C50 122.6(4) . . ?
C18 C17 C50 119.9(4) . . ?
C19 C18 C17 122.3(4) . . ?
C18 C19 C28 118.3(4) . . ?
C18 C19 C20 119.1(4) . . ?
C28 C19 C20 122.1(4) . . ?
C21 C20 C19 112.9(3) . . ?
C25 C21 C22 118.2(4) . . ?
C25 C21 C20 121.8(4) . . ?
C22 C21 C20 119.9(4) . . ?
C23 C22 C21 123.0(4) . . ?
C24 C23 C22 116.7(4) . . ?
C24 C23 C60 122.4(4) . . ?
C22 C23 C60 120.9(4) . . ?
C23 C24 C1 123.1(4) . . ?
O4 C25 C21 122.8(4) . . ?
O4 C25 C1 116.1(3) . . ?
C21 C25 C1 121.1(4) . . ?
C7 C26 O1 118.8(4) . . ?
C7 C26 C3 122.6(4) . . ?
O1 C26 C3 118.6(4) . . ?
O2 C27 C9 123.0(4) . . ?
O2 C27 C13 117.5(4) . . ?
C9 C27 C13 119.5(4) . . ?
O3 C28 C15 119.5(3) . . ?
O3 C28 C19 118.6(4) . . ?
C15 C28 C19 121.8(4) . . ?
C32 C30 C31 114.2(10) . . ?
C32 C30 C5 109.0(5) . . ?
C31 C30 C5 111.4(5) . . ?
C32 C30 C33 103.6(11) . . ?
C31 C30 C33 107.7(8) . . ?
C5 C30 C33 110.6(7) . . ?
C42 C40 C41 113.3(5) . . ?
C42 C40 C11 109.9(5) . . ?
C41 C40 C11 111.8(4) . . ?
C42 C40 C43 107.6(6) . . ?
C41 C40 C43 104.9(5) . . ?
C11 C40 C43 109.1(4) . . ?
C52 C50 C17 110.0(3) . . ?
C52 C50 C53 109.2(4) . . ?
C17 C50 C53 108.0(4) . . ?
C52 C50 C51 108.6(4) . . ?
C17 C50 C51 112.5(3) . . ?
C53 C50 C51 108.5(4) . . ?
C61 C60 C62 109.8(5) . . ?
C61 C60 C63 108.4(6) . . ?
C62 C60 C63 110.5(5) . . ?
C61 C60 C23 111.9(4) . . ?
C62 C60 C23 109.9(4) . . ?
C63 C60 C23 106.2(4) . . ?
O1 C70 C71 108.9(3) . . ?
C70 C71 C72 110.1(3) . . ?
C71 C72 P1 113.0(3) . . ?
O3 C80 C81 107.7(3) . . ?
C82 C81 C80 113.8(4) . . ?
C81 C82 P2 114.4(4) . . ?
O98X C98M O98M 127.7(11) . . ?
O93W O97M C97M 131.3(10) 2 . ?
O97X C97M O97M 125.3(14) . . ?
O97W O97W O95W 70.5(7) 2 . ?
O97W O95W O97W 38.9(14) . 2 ?
O96W O93W O97M 121.4(13) . 2 ?

loop_
_geom_bond_atom_site_label_1
_geom_bond_atom_site_label_2
_geom_bond_distance
_geom_bond_site_symmetry_2
_geom_bond_publ_flag
P1 O13 1.507(5) . ?
P1 O11 1.514(4) . ?
P1 O12 1.551(4) . ?
P1 C72 1.788(5) . ?
P2 O22 1.479(4) . ?
P2 O23 1.516(4) . ?
P2 O21 1.552(4) . ?
P2 C82 1.775(5) . ?
O1 C26 1.397(5) . ?
O1 C70 1.435(5) . ?
O2 C27 1.368(5) . ?
O3 C28 1.397(5) . ?
O3 C80 1.441(5) . ?
O4 C25 1.373(5) . ?
C1 C25 1.398(6) . ?
C1 C24 1.402(6) . ?
C1 C2 1.508(6) . ?
C2 C3 1.522(6) . ?
C3 C4 1.391(6) . ?
C3 C26 1.397(6) . ?
C4 C5 1.399(7) . ?
C5 C6 1.384(8) . ?
C5 C30 1.522(8) . ?
C6 C7 1.408(7) . ?
C7 C26 1.376(6) . ?
C7 C8 1.508(7) . ?
C8 C9 1.532(6) . ?
C9 C27 1.399(6) . ?
C9 C10 1.400(6) . ?
C10 C11 1.386(6) . ?
C11 C12 1.393(6) . ?
C11 C40 1.534(7) . ?
C12 C13 1.372(6) . ?
C13 C27 1.410(5) . ?
C13 C14 1.525(6) . ?
C14 C15 1.508(5) . ?
C15 C28 1.396(6) . ?
C15 C16 1.402(6) . ?
C16 C17 1.395(5) . ?
C17 C18 1.400(6) . ?
C17 C50 1.527(6) . ?
C18 C19 1.389(5) . ?
C19 C28 1.398(5) . ?
C19 C20 1.519(6) . ?
C20 C21 1.503(6) . ?
C21 C25 1.390(6) . ?
C21 C22 1.392(6) . ?
C22 C23 1.390(6) . ?
C23 C24 1.379(6) . ?
C23 C60 1.542(6) . ?
C30 C32 1.414(11) . ?
C30 C31 1.445(9) . ?
C30 C33 1.536(13) . ?
C40 C42 1.476(8) . ?
C40 C41 1.507(8) . ?
C40 C43 1.570(8) . ?
C50 C52 1.524(6) . ?
C50 C53 1.532(7) . ?
C50 C51 1.536(6) . ?
C60 C61 1.518(8) . ?
C60 C62 1.536(7) . ?
C60 C63 1.526(8) . ?
C70 C71 1.487(6) . ?
C71 C72 1.551(6) . ?
C80 C81 1.532(6) . ?
C81 C82 1.516(7) . ?
O99M C99M 1.418(6) . ?
O98M C98M 1.585(14) . ?
C98M O98X 1.33(4) . ?
O97M O93W 1.61(2) 2 ?
O97M C97M 1.661(18) . ?
C97M O97X 1.332(15) . ?
O96M C96M 1.352(10) . ?
O95M C95M 1.439(17) 2 ?
C95M O95M 1.439(17) 2 ?
O99W O94W 1.159(16) . ?
O97W O97W 1.11(3) 2 ?
O97W O95W 1.66(4) . ?
O96W O93W 1.39(2) . ?
O95W O97W 1.66(4) 2 ?
O93W O97M 1.61(2) 2 ?
